data_4506579
loop_
_publ_author_name
'Xue, Wei-Jian'
'Li, Qi'
'Gao, Fang-Fang'
'Zhu, Yan-Ping'
'Wang, Jun-Gang'
'Zhang, Wei'
'Wu, An-Xin'

_publ_section_title
;
 Diversity-Oriented Synthesis of Chromenes via Metal-Free Domino Reactions
 from Ketones and Phenols.
;
_journal_issue 8
_journal_name_full 'ACS combinatorial science'
_journal_page_first 478
_journal_page_last 483
_journal_paper_doi 10.1021/co3000506
_journal_volume 14
_journal_year 2012
_chemical_formula_sum 'C23 H18 Cl2 O3'
_chemical_formula_weight 413.27
_chemical_name_systematic
; 
 ? 
;
_space_group_IT_number 1
_symmetry_cell_setting triclinic
_symmetry_space_group_name_Hall 'P 1'
_symmetry_space_group_name_H-M 'P 1'
_atom_sites_solution_hydrogens geom
_atom_sites_solution_primary direct
_atom_sites_solution_secondary difmap
_audit_creation_method SHELXL-97
_cell_angle_alpha 95.03(2)
_cell_angle_beta 90.61(2)
_cell_angle_gamma 91.551(19)
_cell_formula_units_Z 2
_cell_length_a 6.801(10)
_cell_length_b 8.232(12)
_cell_length_c 28.08(4)
_cell_measurement_reflns_used 3574
_cell_measurement_temperature 296(2)
_cell_measurement_theta_max 26.26
_cell_measurement_theta_min 2.48
_cell_volume 1565(4)
_computing_cell_refinement 'Bruker SAINT'
_computing_data_collection 'Bruker APEX2'
_computing_data_reduction 'Bruker SAINT'
_computing_molecular_graphics 'Bruker SHELXTL'
_computing_publication_material 'Bruker SHELXTL'
_computing_structure_refinement 'SHELXL-97 (Sheldrick, 2008)'
_computing_structure_solution 'SHELXS-97 (Sheldrick, 2008)'
_diffrn_ambient_temperature 296(2)
_diffrn_measured_fraction_theta_full 0.947
_diffrn_measured_fraction_theta_max 0.947
_diffrn_measurement_device_type 'Bruker APEX-II CCD'
_diffrn_measurement_method '\f and \w scans'
_diffrn_radiation_monochromator graphite
_diffrn_radiation_source 'fine-focus sealed tube'
_diffrn_radiation_type MoK\a
_diffrn_radiation_wavelength 0.71073
_diffrn_reflns_av_R_equivalents 0.0000
_diffrn_reflns_av_sigmaI/netI 0.1374
_diffrn_reflns_limit_h_max 7
_diffrn_reflns_limit_h_min -7
_diffrn_reflns_limit_k_max 8
_diffrn_reflns_limit_k_min -8
_diffrn_reflns_limit_l_max 29
_diffrn_reflns_limit_l_min -30
_diffrn_reflns_number 6017
_diffrn_reflns_theta_full 22.50
_diffrn_reflns_theta_max 22.50
_diffrn_reflns_theta_min 0.73
_exptl_absorpt_coefficient_mu 0.221
_exptl_absorpt_correction_T_max 0.9890
_exptl_absorpt_correction_T_min 0.9571
_exptl_absorpt_correction_type none
_exptl_crystal_colour colourless
_exptl_crystal_density_meas 0
_exptl_crystal_density_method 'not measured'
_exptl_crystal_description block
_exptl_crystal_F_000 428
_exptl_crystal_size_max 0.20
_exptl_crystal_size_mid 0.10
_exptl_crystal_size_min 0.05
_refine_diff_density_max 1.106
_refine_diff_density_min -0.679
_refine_diff_density_rms 0.204
_refine_ls_abs_structure_details 'Flack H D (1983), Acta Cryst. A39, 876-881'
_refine_ls_abs_structure_Flack -0.06(18)
_refine_ls_extinction_method none
_refine_ls_goodness_of_fit_ref 1.363
_refine_ls_hydrogen_treatment mixed
_refine_ls_matrix_type full
_refine_ls_number_parameters 439
_refine_ls_number_reflns 6017
_refine_ls_number_restraints 27
_refine_ls_restrained_S_all 1.361
_refine_ls_R_factor_all 0.1714
_refine_ls_R_factor_gt 0.1574
_refine_ls_shift/su_max 0.004
_refine_ls_shift/su_mean 0.001
_refine_ls_structure_factor_coef Fsqd
_refine_ls_weighting_details 'calc w=1/[\s^2^(Fo^2^)+(0.2000P)^2^+0.0000P] where P=(Fo^2^+2Fc^2^)/3'
_refine_ls_weighting_scheme calc
_refine_ls_wR_factor_gt 0.3464
_refine_ls_wR_factor_ref 0.3702
_reflns_number_gt 4692
_reflns_number_total 6017
_reflns_threshold_expression >2sigma(I)
_cod_data_source_file co3000506_si_004.cif
_cod_data_source_block mo_120225a_0m
_cod_depositor_comments
;
The following automatic conversions were performed:

'_symmetry_cell_setting' value 'Triclinic' changed to 'triclinic'
according to /home/saulius/struct/CIF-dictionaries/cif_core.dic
dictionary named 'cif_core.dic' version 2.4.2 from 2011-04-26.

Automatic conversion script
Id: cif_fix_values 1891 2012-01-12 08:04:46Z andrius 
;
_cod_original_sg_symbol_H-M P-1
_cod_database_code 4506579

loop_
_symmetry_equiv_pos_as_xyz
'x, y, z'

loop_
_atom_site_label
_atom_site_type_symbol
_atom_site_fract_x
_atom_site_fract_y
_atom_site_fract_z
_atom_site_U_iso_or_equiv
_atom_site_adp_type
_atom_site_occupancy
_atom_site_symmetry_multiplicity
_atom_site_calc_flag
_atom_site_refinement_flags
C1 C -0.1439(9) 0.4798(7) 0.8001(2) 0.050(3) Uani 1 1 d G
C2 C -0.1741(9) 0.3353(9) 0.8214(2) 0.068(3) Uani 1 1 d G
H2 H -0.2566 0.3326 0.8476 0.082 Uiso 1 1 calc R
C3 C -0.0812(10) 0.1947(7) 0.8037(3) 0.062(3) Uani 1 1 d G
H3 H -0.1015 0.0980 0.8180 0.074 Uiso 1 1 calc R
C4 C 0.0420(10) 0.1986(7) 0.7646(2) 0.052(3) Uani 1 1 d G
C5 C 0.0722(10) 0.3432(9) 0.7433(2) 0.054(3) Uani 1 1 d G
H5 H 0.1547 0.3458 0.7171 0.064 Uiso 1 1 calc R
C6 C -0.0207(11) 0.4838(7) 0.7610(3) 0.068(3) Uani 1 1 d G
H6 H -0.0004 0.5805 0.7467 0.081 Uiso 1 1 calc R
C7 C 0.1463(12) 0.0334(9) 0.7435(3) 0.0279(18) Uani 1 1 d .
C8 C 0.256(2) -0.0519(15) 0.7837(5) 0.074(4) Uani 1 1 d .
H8A H 0.1680 -0.0669 0.8095 0.111 Uiso 1 1 calc R
H8B H 0.3672 0.0152 0.7954 0.111 Uiso 1 1 calc R
H8C H 0.3010 -0.1560 0.7707 0.111 Uiso 1 1 calc R
C9 C -0.0242(13) -0.0771(11) 0.7257(3) 0.036(2) Uani 1 1 d U
H9 H -0.1099 -0.1171 0.7478 0.043 Uiso 1 1 calc R
C13 C -0.2295(8) -0.2221(8) 0.6582(2) 0.045(2) Uani 1 1 d G
C14 C -0.2518(9) -0.2535(10) 0.6089(2) 0.058(3) Uani 1 1 d G
H14 H -0.1572 -0.2152 0.5887 0.070 Uiso 1 1 calc R
C15 C -0.4155(11) -0.3423(11) 0.5899(2) 0.081(4) Uani 1 1 d G
H15 H -0.4304 -0.3633 0.5570 0.097 Uiso 1 1 calc R
C16 C -0.5569(9) -0.3996(10) 0.6202(3) 0.062(3) Uani 1 1 d G
C17 C -0.5346(10) -0.3682(10) 0.6694(3) 0.071(3) Uani 1 1 d GU
H17 H -0.6292 -0.4066 0.6897 0.085 Uiso 1 1 calc R
C18 C -0.3709(11) -0.2795(10) 0.6884(2) 0.067(3) Uani 1 1 d G
H18 H -0.3560 -0.2585 0.7214 0.081 Uiso 1 1 calc R
C10 C -0.0561(13) -0.1195(11) 0.6788(3) 0.036(2) Uani 1 1 d .
C12 C 0.2890(7) 0.0693(8) 0.70326(18) 0.034(2) Uani 1 1 d G
C11 C 0.2354(7) 0.0192(8) 0.65624(19) 0.044(2) Uani 1 1 d G
C19 C 0.3567(8) 0.0575(10) 0.61907(17) 0.051(3) Uani 1 1 d G
C20 C 0.5317(8) 0.1459(9) 0.6289(2) 0.042(2) Uani 1 1 d G
C21 C 0.5853(7) 0.1959(8) 0.6759(2) 0.059(3) Uani 1 1 d G
H21 H 0.7023 0.2551 0.6825 0.071 Uiso 1 1 calc R
C22 C 0.4639(8) 0.1577(8) 0.71311(19) 0.059(3) Uani 1 1 d G
H22 H 0.4998 0.1912 0.7446 0.071 Uiso 1 1 calc R
C23 C 0.821(2) 0.252(2) 0.5961(6) 0.098(5) Uani 1 1 d .
H23A H 0.9018 0.1843 0.6139 0.147 Uiso 1 1 calc R
H23B H 0.8089 0.3564 0.6136 0.147 Uiso 1 1 calc R
H23C H 0.8795 0.2655 0.5657 0.147 Uiso 1 1 calc R
C24 C -0.0343(9) -0.2572(10) 0.0898(3) 0.081(4) Uani 1 1 d G
C25 C -0.0114(9) -0.2583(10) 0.0406(3) 0.079(4) Uani 1 1 d GU
H25 H -0.1051 -0.3112 0.0200 0.095 Uiso 1 1 calc R
C26 C 0.1514(10) -0.1804(10) 0.0224(2) 0.061(3) Uani 1 1 d G
H26 H 0.1666 -0.1811 -0.0105 0.073 Uiso 1 1 calc R
C27 C 0.2913(8) -0.1014(8) 0.0533(2) 0.042(2) Uani 1 1 d G
C28 C 0.2685(10) -0.1003(9) 0.1024(2) 0.066(3) Uani 1 1 d G
H28 H 0.3622 -0.0474 0.1231 0.079 Uiso 1 1 calc R
C29 C 0.1057(11) -0.1782(10) 0.1207(2) 0.080(4) Uani 1 1 d G
H29 H 0.0905 -0.1775 0.1536 0.096 Uiso 1 1 calc R
C30 C 0.4656(14) -0.0135(11) 0.0331(3) 0.040(2) Uani 1 1 d .
C31 C 0.4923(12) -0.0014(11) -0.0149(3) 0.038(2) Uani 1 1 d .
H31 H 0.4047 -0.0563 -0.0367 0.045 Uiso 1 1 calc R
C32 C 0.6628(13) 0.1004(11) -0.0334(3) 0.037(2) Uani 1 1 d .
C35 C 0.7662(18) -0.0030(16) -0.0740(4) 0.065(3) Uani 1 1 d .
H35A H 0.8853 0.0525 -0.0822 0.098 Uiso 1 1 calc R
H35B H 0.6805 -0.0186 -0.1015 0.098 Uiso 1 1 calc R
H35C H 0.7970 -0.1072 -0.0633 0.098 Uiso 1 1 calc R
C36 C 0.5496(9) 0.2552(6) -0.0537(2) 0.045(2) Uani 1 1 d G
C37 C 0.4261(10) 0.2277(6) -0.0935(2) 0.065(3) Uani 1 1 d G
H37 H 0.4068 0.1226 -0.1081 0.078 Uiso 1 1 calc R
C38 C 0.3315(10) 0.3573(8) -0.1115(2) 0.058(3) Uani 1 1 d G
H38 H 0.2489 0.3388 -0.1381 0.070 Uiso 1 1 calc R
C39 C 0.3604(10) 0.5144(7) -0.0896(3) 0.064(3) Uani 1 1 d G
C40 C 0.4839(10) 0.5420(6) -0.0498(3) 0.055(3) Uani 1 1 d G
H40 H 0.5032 0.6471 -0.0352 0.067 Uiso 1 1 calc R
C41 C 0.5785(9) 0.4124(7) -0.0318(2) 0.050(3) Uani 1 1 d G
H41 H 0.6611 0.4308 -0.0052 0.060 Uiso 1 1 calc R
C46 C 1.356(2) 0.412(3) 0.1165(8) 0.122(7) Uani 1 1 d .
H46A H 1.4553 0.3310 0.1129 0.182 Uiso 1 1 calc R
H46B H 1.3868 0.4862 0.1440 0.182 Uiso 1 1 calc R
H46C H 1.3517 0.4706 0.0885 0.182 Uiso 1 1 calc R
C34 C 0.7563(7) 0.1349(7) 0.0535(2) 0.0277(18) Uani 1 1 d G
C33 C 0.8056(7) 0.1618(8) 0.00682(18) 0.040(2) Uani 1 1 d G
C42 C 0.9814(9) 0.2428(10) -0.0022(2) 0.058(3) Uani 1 1 d G
H42 H 1.0144 0.2607 -0.0334 0.070 Uiso 1 1 calc R
C43 C 1.1079(8) 0.2970(10) 0.0354(3) 0.074(3) Uani 1 1 d GU
H43 H 1.2256 0.3512 0.0294 0.089 Uiso 1 1 calc R
C44 C 1.0586(9) 0.2702(9) 0.0821(2) 0.052(3) Uani 1 1 d G
C45 C 0.8828(9) 0.1891(8) 0.09108(17) 0.054(3) Uani 1 1 d G
Cl1 Cl -0.2621(6) 0.6594(5) 0.82376(15) 0.0926(12) Uani 1 1 d .
Cl2 Cl -0.7656(6) -0.5086(6) 0.5970(2) 0.1115(15) Uani 1 1 d .
Cl3 Cl -0.2367(6) -0.3502(6) 0.1131(2) 0.1160(16) Uani 1 1 d .
Cl4 Cl 0.2417(6) 0.6752(5) -0.11265(15) 0.0932(12) Uani 1 1 d .
O1 O 0.0647(12) -0.0656(10) 0.6435(3) 0.065(2) Uani 1 1 d .
O2 O 0.2964(14) 0.0057(17) 0.5723(3) 0.100(4) Uani 1 1 d .
H2A H 0.1759 0.0034 0.5705 0.150 Uiso 1 1 calc R
O3 O 0.6314(15) 0.1766(13) 0.5888(4) 0.094(3) Uani 1 1 d .
O4 O 0.5863(10) 0.0512(9) 0.0679(3) 0.0564(19) Uani 1 1 d .
O5 O 0.8230(12) 0.1668(15) 0.1381(4) 0.094(3) Uani 1 1 d .
H5A H 0.9191 0.1757 0.1562 0.140 Uiso 1 1 calc R
O6 O 1.1679(11) 0.3331(13) 0.1227(3) 0.086(3) Uani 1 1 d .

loop_
_atom_site_aniso_label
_atom_site_aniso_U_11
_atom_site_aniso_U_22
_atom_site_aniso_U_33
_atom_site_aniso_U_23
_atom_site_aniso_U_13
_atom_site_aniso_U_12
C1 0.034(5) 0.057(7) 0.061(6) 0.014(5) 0.000(5) -0.008(5)
C2 0.033(5) 0.101(11) 0.073(8) 0.012(7) 0.012(5) 0.013(6)
C3 0.067(7) 0.056(7) 0.065(7) 0.021(6) 0.015(6) -0.009(6)
C4 0.037(5) 0.074(8) 0.042(5) -0.023(5) -0.006(4) 0.010(5)
C5 0.072(7) 0.059(7) 0.034(5) 0.018(5) 0.028(5) 0.008(6)
C6 0.084(8) 0.034(6) 0.086(8) 0.018(6) -0.010(7) -0.015(6)
C7 0.037(4) 0.018(4) 0.028(4) -0.001(3) -0.001(3) -0.005(3)
C8 0.092(9) 0.048(7) 0.084(8) 0.038(6) -0.048(7) -0.027(6)
C9 0.035(2) 0.036(2) 0.037(2) 0.0038(10) 0.0006(10) -0.0005(10)
C13 0.027(4) 0.038(5) 0.072(7) 0.023(5) -0.018(4) -0.009(4)
C14 0.039(5) 0.066(8) 0.067(7) -0.002(6) 0.009(5) -0.016(5)
C15 0.070(8) 0.084(10) 0.084(9) -0.015(7) -0.013(7) 0.006(8)
C16 0.025(5) 0.048(6) 0.116(9) 0.033(6) 0.003(5) -0.020(5)
C17 0.070(3) 0.071(3) 0.072(3) 0.0066(11) 0.0020(10) 0.0018(10)
C18 0.082(8) 0.059(7) 0.060(6) 0.016(6) -0.007(6) -0.045(7)
C10 0.041(5) 0.032(5) 0.037(5) 0.007(4) 0.007(4) -0.003(4)
C12 0.028(4) 0.031(5) 0.042(5) -0.003(4) 0.005(4) -0.010(4)
C11 0.031(5) 0.065(7) 0.039(5) 0.013(5) 0.002(4) 0.002(5)
C19 0.043(5) 0.071(7) 0.040(5) 0.017(5) -0.005(4) -0.020(5)
C20 0.018(4) 0.053(6) 0.057(6) 0.017(5) 0.006(4) -0.018(4)
C21 0.029(5) 0.041(6) 0.107(10) 0.009(6) 0.013(5) -0.027(5)
C22 0.041(6) 0.041(6) 0.092(8) -0.016(6) -0.005(6) 0.004(5)
C23 0.070(9) 0.111(13) 0.114(12) 0.013(10) 0.039(8) 0.006(9)
C24 0.019(4) 0.050(7) 0.173(14) 0.020(8) -0.021(6) -0.022(5)
C25 0.079(4) 0.078(4) 0.079(4) 0.0069(11) 0.0006(10) 0.0014(10)
C26 0.028(5) 0.046(6) 0.105(9) -0.003(6) -0.008(5) -0.020(5)
C27 0.031(4) 0.019(5) 0.077(7) 0.004(4) 0.009(4) -0.007(4)
C28 0.094(9) 0.027(5) 0.076(8) 0.014(5) 0.005(7) -0.027(6)
C29 0.050(7) 0.053(8) 0.131(12) -0.015(7) -0.011(7) -0.014(6)
C30 0.044(5) 0.027(5) 0.046(6) -0.002(4) 0.001(4) -0.001(4)
C31 0.034(5) 0.033(5) 0.045(6) 0.004(4) 0.005(4) -0.021(4)
C32 0.049(5) 0.040(5) 0.023(4) 0.012(4) -0.011(4) -0.013(4)
C35 0.068(7) 0.068(8) 0.057(7) -0.011(6) 0.013(5) 0.000(6)
C36 0.042(5) 0.028(5) 0.063(6) 0.005(4) -0.001(4) -0.009(4)
C37 0.100(9) 0.043(6) 0.054(6) 0.010(5) -0.010(6) 0.011(6)
C38 0.041(5) 0.081(8) 0.052(6) -0.003(6) -0.010(5) 0.007(5)
C39 0.067(7) 0.080(9) 0.045(6) 0.005(6) 0.011(5) -0.006(6)
C40 0.046(5) 0.038(6) 0.078(7) -0.018(5) 0.003(5) -0.007(5)
C41 0.043(5) 0.057(7) 0.051(6) 0.002(5) -0.023(4) 0.011(5)
C46 0.062(9) 0.147(17) 0.147(15) -0.049(13) -0.019(9) 0.045(11)
C34 0.032(4) 0.018(4) 0.034(5) 0.008(3) 0.001(3) -0.003(3)
C33 0.020(4) 0.029(5) 0.068(6) -0.007(4) -0.021(4) 0.002(4)
C42 0.030(5) 0.056(7) 0.087(8) -0.006(6) 0.020(5) -0.005(5)
C43 0.073(4) 0.074(4) 0.074(4) 0.0062(11) 0.0013(10) 0.0015(10)
C44 0.046(6) 0.049(6) 0.060(6) 0.010(5) -0.021(5) -0.020(5)
C45 0.043(6) 0.056(7) 0.061(7) -0.018(5) -0.001(5) 0.013(5)
Cl1 0.104(3) 0.079(2) 0.095(2) -0.0013(19) 0.024(2) 0.020(2)
Cl2 0.085(3) 0.106(3) 0.141(4) 0.009(3) -0.019(2) -0.039(2)
Cl3 0.067(2) 0.082(3) 0.196(5) 0.003(3) 0.020(2) -0.026(2)
Cl4 0.104(3) 0.080(2) 0.097(2) 0.0145(18) -0.032(2) 0.024(2)
O1 0.082(6) 0.063(5) 0.048(4) 0.008(4) -0.021(4) -0.027(4)
O2 0.075(6) 0.172(11) 0.050(5) 0.000(6) -0.029(4) -0.015(7)
O3 0.099(7) 0.096(7) 0.084(6) 0.010(5) -0.027(5) -0.053(6)
O4 0.042(4) 0.059(5) 0.067(5) -0.005(4) 0.002(3) -0.010(3)
O5 0.044(4) 0.134(9) 0.103(7) 0.022(7) -0.003(4) -0.027(5)
O6 0.043(4) 0.109(8) 0.106(7) 0.025(6) -0.008(4) -0.039(5)

loop_
_atom_type_symbol
_atom_type_description
_atom_type_scat_dispersion_real
_atom_type_scat_dispersion_imag
_atom_type_scat_source
C C 0.0033 0.0016 'International Tables Vol C Tables 4.2.6.8 and 6.1.1.4'
H H 0.0000 0.0000 'International Tables Vol C Tables 4.2.6.8 and 6.1.1.4'
O O 0.0106 0.0060 'International Tables Vol C Tables 4.2.6.8 and 6.1.1.4'
Cl Cl 0.1484 0.1585 'International Tables Vol C Tables 4.2.6.8 and 6.1.1.4'

loop_
_geom_angle_atom_site_label_1
_geom_angle_atom_site_label_2
_geom_angle_atom_site_label_3
_geom_angle
C2 C1 C6 120.0
C2 C1 Cl1 119.3(4)
C6 C1 Cl1 120.7(4)
C3 C2 C1 120.0
C3 C2 H2 120.0
C1 C2 H2 120.0
C4 C3 C2 120.0
C4 C3 H3 120.0
C2 C3 H3 120.0
C3 C4 C5 120.0
C3 C4 C7 119.7(5)
C5 C4 C7 120.3(5)
C4 C5 C6 120.0
C4 C5 H5 120.0
C6 C5 H5 120.0
C5 C6 C1 120.0
C5 C6 H6 120.0
C1 C6 H6 120.0
C9 C7 C12 112.3(6)
C9 C7 C8 107.7(7)
C12 C7 C8 110.4(8)
C9 C7 C4 103.6(6)
C12 C7 C4 110.7(6)
C8 C7 C4 111.9(8)
C7 C8 H8A 109.5
C7 C8 H8B 109.5
H8A C8 H8B 109.5
C7 C8 H8C 109.5
H8A C8 H8C 109.5
H8B C8 H8C 109.5
C10 C9 C7 121.9(8)
C10 C9 H9 119.0
C7 C9 H9 119.0
C14 C13 C18 120.0
C14 C13 C10 120.1(5)
C18 C13 C10 119.9(5)
C13 C14 C15 120.0
C13 C14 H14 120.0
C15 C14 H14 120.0
C16 C15 C14 120.0
C16 C15 H15 120.0
C14 C15 H15 120.0
C15 C16 C17 120.0
C15 C16 Cl2 120.7(4)
C17 C16 Cl2 119.3(4)
C18 C17 C16 120.0
C18 C17 H17 120.0
C16 C17 H17 120.0
C17 C18 C13 120.0
C17 C18 H18 120.0
C13 C18 H18 120.0
C9 C10 O1 122.8(8)
C9 C10 C13 124.9(8)
O1 C10 C13 112.3(7)
C11 C12 C22 120.0
C11 C12 C7 118.8(4)
C22 C12 C7 121.1(4)
O1 C11 C19 116.3(5)
O1 C11 C12 123.6(5)
C19 C11 C12 120.0
C11 C19 C20 120.0
C11 C19 O2 118.1(6)
C20 C19 O2 121.9(6)
O3 C20 C19 112.9(5)
O3 C20 C21 127.1(5)
C19 C20 C21 120.0
C22 C21 C20 120.0
C22 C21 H21 120.0
C20 C21 H21 120.0
C21 C22 C12 120.0
C21 C22 H22 120.0
C12 C22 H22 120.0
O3 C23 H23A 109.5
O3 C23 H23B 109.5
H23A C23 H23B 109.5
O3 C23 H23C 109.5
H23A C23 H23C 109.5
H23B C23 H23C 109.5
C25 C24 C29 120.0
C25 C24 Cl3 120.7(5)
C29 C24 Cl3 119.3(5)
C24 C25 C26 120.0
C24 C25 H25 120.0
C26 C25 H25 120.0
C25 C26 C27 120.0
C25 C26 H26 120.0
C27 C26 H26 120.0
C28 C27 C26 120.0
C28 C27 C30 120.4(5)
C26 C27 C30 119.6(5)
C27 C28 C29 120.0
C27 C28 H28 120.0
C29 C28 H28 120.0
C28 C29 C24 120.0
C28 C29 H29 120.0
C24 C29 H29 120.0
O4 C30 C31 125.1(8)
O4 C30 C27 111.1(7)
C31 C30 C27 123.8(7)
C30 C31 C32 121.8(7)
C30 C31 H31 119.1
C32 C31 H31 119.1
C33 C32 C31 111.4(6)
C33 C32 C35 112.0(8)
C31 C32 C35 108.9(8)
C33 C32 C36 109.9(6)
C31 C32 C36 102.6(7)
C35 C32 C36 111.7(7)
C32 C35 H35A 109.5
C32 C35 H35B 109.5
H35A C35 H35B 109.5
C32 C35 H35C 109.5
H35A C35 H35C 109.5
H35B C35 H35C 109.5
C37 C36 C41 120.0
C37 C36 C32 119.2(4)
C41 C36 C32 120.8(4)
C36 C37 C38 120.0
C36 C37 H37 120.0
C38 C37 H37 120.0
C39 C38 C37 120.0
C39 C38 H38 120.0
C37 C38 H38 120.0
C40 C39 C38 120.0
C40 C39 Cl4 120.5(4)
C38 C39 Cl4 119.5(4)
C39 C40 C41 120.0
C39 C40 H40 120.0
C41 C40 H40 120.0
C40 C41 C36 120.0
C40 C41 H41 120.0
C36 C41 H41 120.0
O6 C46 H46A 109.5
O6 C46 H46B 109.5
H46A C46 H46B 109.5
O6 C46 H46C 109.5
H46A C46 H46C 109.5
H46B C46 H46C 109.5
C33 C34 C45 120.0
C33 C34 O4 126.3(4)
C45 C34 O4 113.7(4)
C34 C33 C42 120.0
C34 C33 C32 118.4(5)
C42 C33 C32 121.6(5)
C43 C42 C33 120.0
C43 C42 H42 120.0
C33 C42 H42 120.0
C44 C43 C42 120.0
C44 C43 H43 120.0
C42 C43 H43 120.0
C43 C44 C45 120.0
C43 C44 O6 124.1(5)
C45 C44 O6 115.6(5)
C44 C45 C34 120.0
C44 C45 O5 121.6(5)
C34 C45 O5 118.3(5)
C11 O1 C10 119.5(6)
C19 O2 H2A 109.5
C20 O3 C23 116.1(10)
C30 O4 C34 116.5(7)
C45 O5 H5A 109.5
C44 O6 C46 119.1(11)

loop_
_geom_bond_atom_site_label_1
_geom_bond_atom_site_label_2
_geom_bond_distance
C1 C2 1.3900
C1 C6 1.3900
C1 Cl1 1.783(6)
C2 C3 1.3900
C2 H2 0.9300
C3 C4 1.3900
C3 H3 0.9300
C4 C5 1.3900
C4 C7 1.620(9)
C5 C6 1.3900
C5 H5 0.9300
C6 H6 0.9300
C7 C9 1.508(12)
C7 C12 1.540(9)
C7 C8 1.573(12)
C8 H8A 0.9600
C8 H8B 0.9600
C8 H8C 0.9600
C9 C10 1.346(13)
C9 H9 0.9300
C13 C14 1.3900
C13 C18 1.3900
C13 C10 1.512(10)
C14 C15 1.3900
C14 H14 0.9300
C15 C16 1.3900
C15 H15 0.9300
C16 C17 1.3900
C16 Cl2 1.747(6)
C17 C18 1.3900
C17 H17 0.9300
C18 H18 0.9300
C10 O1 1.389(12)
C12 C11 1.3900
C12 C22 1.3900
C11 O1 1.366(8)
C11 C19 1.3900
C19 C20 1.3900
C19 O2 1.399(9)
C20 O3 1.361(12)
C20 C21 1.3900
C21 C22 1.3900
C21 H21 0.9300
C22 H22 0.9300
C23 O3 1.418(19)
C23 H23A 0.9600
C23 H23B 0.9600
C23 H23C 0.9600
C24 C25 1.3900
C24 C29 1.3900
C24 Cl3 1.720(6)
C25 C26 1.3900
C25 H25 0.9300
C26 C27 1.3900
C26 H26 0.9300
C27 C28 1.3900
C27 C30 1.513(11)
C28 C29 1.3900
C28 H28 0.9300
C29 H29 0.9300
C30 O4 1.335(11)
C30 C31 1.372(13)
C31 C32 1.535(13)
C31 H31 0.9300
C32 C33 1.525(8)
C32 C35 1.547(15)
C32 C36 1.646(9)
C35 H35A 0.9600
C35 H35B 0.9600
C35 H35C 0.9600
C36 C37 1.3900
C36 C41 1.3900
C37 C38 1.3900
C37 H37 0.9300
C38 C39 1.3900
C38 H38 0.9300
C39 C40 1.3900
C39 Cl4 1.737(6)
C40 C41 1.3900
C40 H40 0.9300
C41 H41 0.9300
C46 O6 1.44(2)
C46 H46A 0.9600
C46 H46B 0.9600
C46 H46C 0.9600
C34 C33 1.3900
C34 C45 1.3900
C34 O4 1.411(8)
C33 C42 1.3900
C42 C43 1.3900
C42 H42 0.9300
C43 C44 1.3900
C43 H43 0.9300
C44 C45 1.3900
C44 O6 1.408(10)
C45 O5 1.413(12)
O2 H2A 0.8200
O5 H5A 0.8200

loop_
_geom_torsion_atom_site_label_1
_geom_torsion_atom_site_label_2
_geom_torsion_atom_site_label_3
_geom_torsion_atom_site_label_4
_geom_torsion
C6 C1 C2 C3 0.0
Cl1 C1 C2 C3 -179.3(5)
C1 C2 C3 C4 0.0
C2 C3 C4 C5 0.0
C2 C3 C4 C7 -178.8(6)
C3 C4 C5 C6 0.0
C7 C4 C5 C6 178.8(6)
C4 C5 C6 C1 0.0
C2 C1 C6 C5 0.0
Cl1 C1 C6 C5 179.3(5)
C3 C4 C7 C9 64.2(7)
C5 C4 C7 C9 -114.6(6)
C3 C4 C7 C12 -175.2(4)
C5 C4 C7 C12 6.0(7)
C3 C4 C7 C8 -51.6(8)
C5 C4 C7 C8 129.7(7)
C12 C7 C9 C10 -7.9(11)
C8 C7 C9 C10 -129.7(10)
C4 C7 C9 C10 111.6(8)
C18 C13 C14 C15 0.0
C10 C13 C14 C15 -177.4(7)
C13 C14 C15 C16 0.0
C14 C15 C16 C17 0.0
C14 C15 C16 Cl2 179.0(6)
C15 C16 C17 C18 0.0
Cl2 C16 C17 C18 -179.0(6)
C16 C17 C18 C13 0.0
C14 C13 C18 C17 0.0
C10 C13 C18 C17 177.4(7)
C7 C9 C10 O1 0.1(13)
C7 C9 C10 C13 -176.6(8)
C14 C13 C10 C9 177.6(8)
C18 C13 C10 C9 0.2(11)
C14 C13 C10 O1 0.6(10)
C18 C13 C10 O1 -176.8(6)
C9 C7 C12 C11 8.8(8)
C8 C7 C12 C11 129.0(7)
C4 C7 C12 C11 -106.5(6)
C9 C7 C12 C22 -174.6(5)
C8 C7 C12 C22 -54.4(8)
C4 C7 C12 C22 70.1(6)
C22 C12 C11 O1 -178.9(7)
C7 C12 C11 O1 -2.2(8)
C22 C12 C11 C19 0.0
C7 C12 C11 C19 176.6(6)
O1 C11 C19 C20 179.0(7)
C12 C11 C19 C20 0.0
O1 C11 C19 O2 -0.6(9)
C12 C11 C19 O2 -179.5(9)
C11 C19 C20 O3 -178.6(8)
O2 C19 C20 O3 0.9(10)
C11 C19 C20 C21 0.0
O2 C19 C20 C21 179.5(9)
O3 C20 C21 C22 178.4(9)
C19 C20 C21 C22 0.0
C20 C21 C22 C12 0.0
C11 C12 C22 C21 0.0
C7 C12 C22 C21 -176.6(6)
C29 C24 C25 C26 0.0
Cl3 C24 C25 C26 179.0(7)
C24 C25 C26 C27 0.0
C25 C26 C27 C28 0.0
C25 C26 C27 C30 -178.6(7)
C26 C27 C28 C29 0.0
C30 C27 C28 C29 178.6(7)
C27 C28 C29 C24 0.0
C25 C24 C29 C28 0.0
Cl3 C24 C29 C28 -179.0(7)
C28 C27 C30 O4 3.0(9)
C26 C27 C30 O4 -178.4(6)
C28 C27 C30 C31 -176.2(8)
C26 C27 C30 C31 2.4(11)
O4 C30 C31 C32 -4.0(14)
C27 C30 C31 C32 175.1(8)
C30 C31 C32 C33 7.8(12)
C30 C31 C32 C35 131.7(9)
C30 C31 C32 C36 -109.8(9)
C33 C32 C36 C37 174.1(5)
C31 C32 C36 C37 -67.3(7)
C35 C32 C36 C37 49.2(9)
C33 C32 C36 C41 -5.0(8)
C31 C32 C36 C41 113.6(6)
C35 C32 C36 C41 -129.9(7)
C41 C36 C37 C38 0.0
C32 C36 C37 C38 -179.1(6)
C36 C37 C38 C39 0.0
C37 C38 C39 C40 0.0
C37 C38 C39 Cl4 179.8(6)
C38 C39 C40 C41 0.0
Cl4 C39 C40 C41 -179.8(6)
C39 C40 C41 C36 0.0
C37 C36 C41 C40 0.0
C32 C36 C41 C40 179.1(7)
C45 C34 C33 C42 0.0
O4 C34 C33 C42 -178.2(7)
C45 C34 C33 C32 -180.0(6)
O4 C34 C33 C32 1.8(8)
C31 C32 C33 C34 -6.5(9)
C35 C32 C33 C34 -128.7(8)
C36 C32 C33 C34 106.5(6)
C31 C32 C33 C42 173.5(6)
C35 C32 C33 C42 51.3(9)
C36 C32 C33 C42 -73.5(7)
C34 C33 C42 C43 0.0
C32 C33 C42 C43 180.0(6)
C33 C42 C43 C44 0.0
C42 C43 C44 C45 0.0
C42 C43 C44 O6 -174.0(8)
C43 C44 C45 C34 0.0
O6 C44 C45 C34 174.5(8)
C43 C44 C45 O5 -176.8(8)
O6 C44 C45 O5 -2.3(9)
C33 C34 C45 C44 0.0
O4 C34 C45 C44 178.4(6)
C33 C34 C45 O5 176.9(8)
O4 C34 C45 O5 -4.7(8)
C19 C11 O1 C10 174.8(7)
C12 C11 O1 C10 -6.3(11)
C9 C10 O1 C11 7.5(13)
C13 C10 O1 C11 -175.5(7)
C19 C20 O3 C23 -173.8(10)
C21 C20 O3 C23 7.7(15)
C31 C30 O4 C34 -1.5(12)
C27 C30 O4 C34 179.2(6)
C33 C34 O4 C30 2.7(10)
C45 C34 O4 C30 -175.6(6)
C43 C44 O6 C46 -8.8(14)
C45 C44 O6 C46 177.0(10)
